data_7212497
loop_
_publ_author_name
'Riob\'e, Fran\,cois'
'Avarvari, Narcis'
'Grosshans, Philippe'
'Sidorenkova, Helena'
'Berclaz, Th\'eo'
'Geoffroy, Michel'

_publ_section_title
;
 Bis(tetrathiafulvalenes) with aromatic bridges: electron delocalization
 in the oxidized species through EPR and theoretical studies.
;
_journal_issue 33
_journal_name_full 'Physical chemistry chemical physics : PCCP'
_journal_page_first 9650
_journal_page_last 9660
_journal_paper_doi 10.1039/c001014f
_journal_volume 12
_journal_year 2010
_chemical_formula_moiety 'C11 H7 N1 S4'
_chemical_formula_sum 'C11 H7 N S4'
_chemical_formula_weight 281.42
_chemical_name_common Pyr-TTF
_chemical_name_systematic
;
?
;
_space_group_IT_number 14
_symmetry_cell_setting monoclinic
_symmetry_space_group_name_Hall '-P 2yab'
_symmetry_space_group_name_H-M 'P 1 21/a 1'
_atom_sites_solution_hydrogens geom
_atom_sites_solution_primary direct
_atom_sites_solution_secondary difmap
_audit_creation_method SHELXL-97
_cell_angle_alpha 90.00
_cell_angle_beta 111.53(1)
_cell_angle_gamma 90.00
_cell_formula_units_Z 4
_cell_length_a 11.767(1)
_cell_length_b 8.302(1)
_cell_length_c 12.991(1)
_cell_measurement_reflns_used 2035
_cell_measurement_temperature 293(2)
_cell_measurement_theta_max 24.00
_cell_measurement_theta_min 2.98
_cell_volume 1180.5(2)
_computing_cell_refinement 'Dirax/lsq (Duisenberg & Schreurs, 1989-2000)'
_computing_data_collection KappaCCD
_computing_data_reduction 'Denzo and Scalepak'
_computing_structure_refinement 'SHELXL-97 (Sheldrick, 1997)'
_computing_structure_solution 'SHELXS-97 (Sheldrick, 1997)'
_diffrn_ambient_temperature 293(2)
_diffrn_measured_fraction_theta_full 0.992
_diffrn_measured_fraction_theta_max 0.992
_diffrn_measurement_device_type area_detector
_diffrn_measurement_method CCD
_diffrn_radiation_monochromator graphite
_diffrn_radiation_source 'fine-focus sealed tube'
_diffrn_radiation_type MoK\a
_diffrn_radiation_wavelength 0.71073
_diffrn_reflns_av_R_equivalents 0.0440
_diffrn_reflns_av_sigmaI/netI 0.0398
_diffrn_reflns_limit_h_max 13
_diffrn_reflns_limit_h_min -13
_diffrn_reflns_limit_k_max 9
_diffrn_reflns_limit_k_min -9
_diffrn_reflns_limit_l_max 14
_diffrn_reflns_limit_l_min -14
_diffrn_reflns_number 9999
_diffrn_reflns_theta_full 24.00
_diffrn_reflns_theta_max 24.00
_diffrn_reflns_theta_min 2.98
_exptl_absorpt_coefficient_mu 0.772
_exptl_absorpt_correction_T_max 1
_exptl_absorpt_correction_T_min 0.883485
_exptl_absorpt_correction_type multi-scan
_exptl_absorpt_process_details sadabs
_exptl_crystal_colour orange
_exptl_crystal_density_diffrn 1.583
_exptl_crystal_density_meas ?
_exptl_crystal_density_method 'not measured'
_exptl_crystal_description plate
_exptl_crystal_F_000 576
_exptl_crystal_size_max 0.6
_exptl_crystal_size_mid 0.2
_exptl_crystal_size_min 0.02
_refine_diff_density_max 0.254
_refine_diff_density_min -0.217
_refine_diff_density_rms 0.056
_refine_ls_extinction_method none
_refine_ls_goodness_of_fit_ref 1.080
_refine_ls_hydrogen_treatment mixed
_refine_ls_matrix_type full
_refine_ls_number_parameters 173
_refine_ls_number_reflns 1845
_refine_ls_number_restraints 0
_refine_ls_restrained_S_all 1.080
_refine_ls_R_factor_all 0.0842
_refine_ls_R_factor_gt 0.0458
_refine_ls_shift/su_max 0.000
_refine_ls_shift/su_mean 0.000
_refine_ls_structure_factor_coef Fsqd
_refine_ls_weighting_details 'calc w=1/[\s^2^(Fo^2^)+(0.0213P)^2^+1.3416P] where P=(Fo^2^+2Fc^2^)/3'
_refine_ls_weighting_scheme calc
_refine_ls_wR_factor_gt 0.0778
_refine_ls_wR_factor_ref 0.0894
_reflns_number_gt 1237
_reflns_number_total 1845
_reflns_threshold_expression >2sigma(I)
_cod_data_source_file c001014f.txt
_cod_data_source_block Pyr-TTF
_cod_depositor_comments
;
The following automatic conversions were performed:

'_exptl_crystal_density_meas' value 'not measured' was changed to '?'
- the value is perceived as not measured.

Automatic conversion script
Id: cif_fix_values 3008 2015-01-20 13:52:24Z robertas 
;
_cod_original_cell_volume 1180.6(1)
_cod_original_sg_symbol_H-M P21/a
_cod_database_code 7212497

loop_
_symmetry_equiv_pos_as_xyz
'x, y, z'
'-x+1/2, y+1/2, -z'
'-x, -y, -z'
'x-1/2, -y-1/2, z'

loop_
_atom_site_label
_atom_site_type_symbol
_atom_site_fract_x
_atom_site_fract_y
_atom_site_fract_z
_atom_site_U_iso_or_equiv
_atom_site_adp_type
_atom_site_occupancy
_atom_site_symmetry_multiplicity
_atom_site_calc_flag
C1 C 0.4942(3) 0.1898(4) 0.0823(3) 0.0379(9) Uani 1 1 d
C2 C 0.4049(4) 0.1690(5) 0.1214(3) 0.0492(10) Uani 1 1 d
C3 C 0.5889(3) 0.0275(5) 0.2652(3) 0.0448(10) Uani 1 1 d
C4 C 0.6632(3) -0.0516(5) 0.3541(3) 0.0478(10) Uani 1 1 d
C5 C 0.8512(5) -0.1574(6) 0.5114(4) 0.0734(15) Uani 1 1 d
C6 C 0.7614(5) -0.1708(6) 0.5470(4) 0.0719(14) Uani 1 1 d
C7 C 0.4873(3) 0.2729(4) -0.0187(3) 0.0392(9) Uani 1 1 d
C8 C 0.3808(4) 0.3450(5) -0.0889(3) 0.0476(10) Uani 1 1 d
C9 C 0.3798(4) 0.4162(6) -0.1837(4) 0.0563(12) Uani 1 1 d
C10 C 0.4849(4) 0.4192(5) -0.2057(4) 0.0578(12) Uani 1 1 d
C11 C 0.5867(4) 0.3499(6) -0.1310(4) 0.0610(12) Uani 1 1 d
N1 N 0.5914(3) 0.2765(4) -0.0387(3) 0.0497(8) Uani 1 1 d
S1 S 0.63667(8) 0.10474(13) 0.16131(8) 0.0472(3) Uani 1 1 d
S2 S 0.43548(9) 0.06831(15) 0.24452(9) 0.0608(4) Uani 1 1 d
S3 S 0.81749(10) -0.08820(16) 0.37772(9) 0.0634(4) Uani 1 1 d
S4 S 0.61620(11) -0.12050(16) 0.45973(10) 0.0692(4) Uani 1 1 d
H3 H 0.327(3) 0.209(4) 0.087(3) 0.056(12) Uiso 1 1 d
H5 H 0.930(4) -0.187(6) 0.544(4) 0.084(16) Uiso 1 1 d
H6 H 0.771(4) -0.208(6) 0.615(4) 0.096(17) Uiso 1 1 d
H8 H 0.309(3) 0.342(4) -0.074(3) 0.050(11) Uiso 1 1 d
H9 H 0.308(4) 0.456(5) -0.228(3) 0.071(14) Uiso 1 1 d
H10 H 0.486(4) 0.464(5) -0.267(3) 0.068(14) Uiso 1 1 d
H11 H 0.662(4) 0.350(5) -0.140(3) 0.065(12) Uiso 1 1 d

loop_
_atom_site_aniso_label
_atom_site_aniso_U_11
_atom_site_aniso_U_22
_atom_site_aniso_U_33
_atom_site_aniso_U_23
_atom_site_aniso_U_13
_atom_site_aniso_U_12
C1 0.029(2) 0.041(2) 0.043(2) -0.0062(18) 0.0133(17) -0.0032(17)
C2 0.035(2) 0.059(3) 0.053(2) -0.001(2) 0.015(2) -0.003(2)
C3 0.037(2) 0.057(3) 0.044(2) -0.003(2) 0.0183(19) -0.0031(19)
C4 0.042(2) 0.061(3) 0.045(2) 0.003(2) 0.021(2) -0.001(2)
C5 0.068(3) 0.094(4) 0.055(3) 0.010(3) 0.019(3) 0.032(3)
C6 0.087(4) 0.079(4) 0.051(3) 0.013(3) 0.027(3) 0.023(3)
C7 0.034(2) 0.036(2) 0.045(2) -0.0069(18) 0.0108(19) -0.0051(17)
C8 0.032(2) 0.054(3) 0.056(3) 0.002(2) 0.016(2) -0.002(2)
C9 0.041(3) 0.060(3) 0.061(3) 0.007(2) 0.009(2) 0.007(2)
C10 0.061(3) 0.063(3) 0.055(3) 0.016(2) 0.027(3) 0.013(2)
C11 0.046(3) 0.078(3) 0.065(3) 0.016(3) 0.028(3) 0.013(2)
N1 0.0349(18) 0.065(2) 0.053(2) 0.0099(18) 0.0205(16) 0.0054(16)
S1 0.0319(5) 0.0682(7) 0.0451(6) 0.0066(5) 0.0182(5) 0.0020(5)
S2 0.0359(6) 0.0955(9) 0.0578(7) 0.0107(6) 0.0252(5) 0.0004(6)
S3 0.0457(6) 0.0940(9) 0.0539(6) 0.0075(6) 0.0223(5) 0.0136(6)
S4 0.0669(8) 0.0890(10) 0.0632(7) 0.0193(7) 0.0373(6) 0.0034(7)

loop_
_atom_type_symbol
_atom_type_description
_atom_type_scat_dispersion_real
_atom_type_scat_dispersion_imag
_atom_type_scat_source
C C 0.0033 0.0016 'International Tables Vol C Tables 4.2.6.8 and 6.1.1.4'
H H 0.0000 0.0000 'International Tables Vol C Tables 4.2.6.8 and 6.1.1.4'
N N 0.0061 0.0033 'International Tables Vol C Tables 4.2.6.8 and 6.1.1.4'
S S 0.1246 0.1234 'International Tables Vol C Tables 4.2.6.8 and 6.1.1.4'

loop_
_geom_angle_atom_site_label_1
_geom_angle_atom_site_label_2
_geom_angle_atom_site_label_3
_geom_angle
C2 C1 C7 127.7(3)
C2 C1 S1 116.1(3)
C7 C1 S1 116.2(2)
C1 C2 S2 119.4(3)
C1 C2 H3 124(2)
S2 C2 H3 117(2)
C4 C3 S2 122.4(3)
C4 C3 S1 123.3(3)
S2 C3 S1 114.3(2)
C3 C4 S4 122.9(3)
C3 C4 S3 122.9(3)
S4 C4 S3 114.2(2)
C6 C5 S3 117.8(4)
C6 C5 H5 130(3)
S3 C5 H5 112(3)
C5 C6 S4 118.9(4)
C5 C6 H6 123(3)
S4 C6 H6 118(3)
N1 C7 C8 122.2(3)
N1 C7 C1 115.5(3)
C8 C7 C1 122.3(3)
C9 C8 C7 119.2(4)
C9 C8 H8 119(2)
C7 C8 H8 122(2)
C8 C9 C10 119.2(4)
C8 C9 H9 116(3)
C10 C9 H9 125(3)
C11 C10 C9 118.0(4)
C11 C10 H10 121(3)
C9 C10 H10 121(3)
N1 C11 C10 124.9(4)
N1 C11 H11 113(2)
C10 C11 H11 123(2)
C11 N1 C7 116.5(3)
C1 S1 C3 95.13(17)
C2 S2 C3 95.08(19)
C5 S3 C4 94.3(2)
C6 S4 C4 94.2(2)

loop_
_geom_bond_atom_site_label_1
_geom_bond_atom_site_label_2
_geom_bond_distance
C1 C2 1.336(5)
C1 C7 1.459(5)
C1 S1 1.761(3)
C2 S2 1.722(4)
C2 H3 0.92(4)
C3 C4 1.337(5)
C3 S2 1.758(4)
C3 S1 1.762(4)
C4 S4 1.753(4)
C4 S3 1.753(4)
C5 C6 1.304(7)
C5 S3 1.731(5)
C5 H5 0.90(4)
C6 S4 1.720(5)
C6 H6 0.91(5)
C7 N1 1.342(4)
C7 C8 1.386(5)
C8 C9 1.362(6)
C8 H8 0.93(3)
C9 C10 1.369(6)
C9 H9 0.89(4)
C10 C11 1.362(6)
C10 H10 0.88(4)
C11 N1 1.328(5)
C11 H11 0.94(4)
